data_7716640
loop_
_publ_author_name
'Chaudhri, Nivedita'
'Guberman-Pfeffer, Matthew J'
'Zeller, Matthias'
'Br&#xfc;ckner, Christian'

_publ_section_title
;
 Oxochlorin frameworks confining a &#x3b2;-hydroxyketone moiety.
;
_journal_issue 31
_journal_name_full 'Dalton transactions (Cambridge, England : 2003)'
_journal_page_first 13142
_journal_page_last 13150
_journal_paper_doi 10.1039/d4dt01386g
_journal_volume 53
_journal_year 2024
_chemical_formula_moiety 'C36 H44 N4 Ni O2, 0.0773(H2 O)'
_chemical_formula_sum 'C36 H44.15 N4 Ni O2.08'
_chemical_formula_weight 624.85
_space_group_crystal_system triclinic
_space_group_IT_number 2
_space_group_name_Hall '-P 1'
_space_group_name_H-M_alt 'P -1'
_atom_sites_solution_hydrogens mixed
_atom_sites_solution_primary dual
_atom_sites_solution_secondary difmap
_audit_creation_method SHELXL-2019/3
_audit_update_record
;
2024-03-17 deposited with the CCDC.	2024-07-16 downloaded from the CCDC.
;
_cell_angle_alpha 109.334(7)
_cell_angle_beta 97.626(8)
_cell_angle_gamma 91.299(7)
_cell_formula_units_Z 3
_cell_length_a 8.6985(10)
_cell_length_b 14.5755(16)
_cell_length_c 20.098(2)
_cell_measurement_reflns_used 5000
_cell_measurement_temperature 150(2)
_cell_measurement_theta_max 77.3575
_cell_measurement_theta_min 2.3559
_cell_volume 2377.1(5)
_computing_cell_refinement 'SAINT V8.40B (Bruker, 2020)'
_computing_data_collection 'Apex4 v2022.1-1 (Bruker, 2022)'
_computing_data_reduction 'SAINT V8.40B (Bruker, 2020)'
_computing_structure_refinement
;  
SHELXL-2019/2 (Sheldrick, 2015a, 2019), 
SHELXLE Rev1460 (H\"ubschle et al., 2011)
;
_computing_structure_solution 'SHELXT (Sheldrick, 2015b)'
_diffrn_ambient_temperature 150(2)
_diffrn_detector_area_resol_mean 7.4074
_diffrn_detector_type 'PhotonIII_C14 charge-integrating and photon counting pixel array'
_diffrn_measured_fraction_theta_full 0.987
_diffrn_measured_fraction_theta_max 0.915
_diffrn_measurement_device 'four circle diffractometer'
_diffrn_measurement_device_type 'Bruker AXS D8 Quest'
_diffrn_measurement_method 'omega and phi scans'
_diffrn_radiation_monochromator 'laterally graded multilayer (Goebel) mirror'
_diffrn_radiation_type CuK\a
_diffrn_radiation_wavelength 1.54178
_diffrn_reflns_av_R_equivalents 0.1099
_diffrn_reflns_av_unetI/netI 0.1184
_diffrn_reflns_Laue_measured_fraction_full 0.987
_diffrn_reflns_Laue_measured_fraction_max 0.915
_diffrn_reflns_limit_h_max 10
_diffrn_reflns_limit_h_min -11
_diffrn_reflns_limit_k_max 18
_diffrn_reflns_limit_k_min -18
_diffrn_reflns_limit_l_max 24
_diffrn_reflns_limit_l_min -25
_diffrn_reflns_number 30684
_diffrn_reflns_point_group_measured_fraction_full 0.987
_diffrn_reflns_point_group_measured_fraction_max 0.915
_diffrn_reflns_theta_full 67.679
_diffrn_reflns_theta_max 81.161
_diffrn_reflns_theta_min 2.356
_diffrn_source 'I-mu-S microsource X-ray tube'
_diffrn_source_current '1.0 mA'
_diffrn_source_voltage '50 kV'
_exptl_absorpt_coefficient_mu 1.180
_exptl_absorpt_correction_T_max 0.7544
_exptl_absorpt_correction_T_min 0.5948
_exptl_absorpt_correction_type multi-scan
_exptl_absorpt_process_details
;
 SADABS 2016/2: Krause, L., Herbst-Irmer, R., Sheldrick G.M. & Stalke D.,
 J. Appl. Cryst. 48 (2015) 3-10
;
_exptl_crystal_colour green
_exptl_crystal_density_diffrn 1.309
_exptl_crystal_description flake
_exptl_crystal_F_000 998.3
_exptl_crystal_size_max 0.070
_exptl_crystal_size_mid 0.060
_exptl_crystal_size_min 0.010
_refine_diff_density_max 0.686
_refine_diff_density_min -0.535
_refine_diff_density_rms 0.075
_refine_ls_extinction_coef 0.0027(4)
_refine_ls_extinction_expression Fc^*^=kFc[1+0.001xFc^2^\l^3^/sin(2\q)]^-1/4^
_refine_ls_extinction_method 'SHELXL-2019/2 (Sheldrick 2019)'
_refine_ls_goodness_of_fit_ref 1.009
_refine_ls_hydrogen_treatment constr
_refine_ls_matrix_type full
_refine_ls_number_parameters 891
_refine_ls_number_reflns 9596
_refine_ls_number_restraints 743
_refine_ls_restrained_S_all 0.995
_refine_ls_R_factor_all 0.1344
_refine_ls_R_factor_gt 0.0732
_refine_ls_shift/su_max 0.001
_refine_ls_shift/su_mean 0.000
_refine_ls_structure_factor_coef Fsqd
_refine_ls_weighting_details 'w=1/[\s^2^(Fo^2^)+(0.1221P)^2^] where P=(Fo^2^+2Fc^2^)/3'
_refine_ls_weighting_scheme calc
_refine_ls_wR_factor_gt 0.1853
_refine_ls_wR_factor_ref 0.2363
_reflns_Friedel_coverage 0.000
_reflns_number_gt 5258
_reflns_number_total 9596
_reflns_threshold_expression 'I > 2\s(I)'
_cod_data_source_file d4dt01386g2.cif
_cod_data_source_block NIMOC_OH_0m
_cod_depositor_comments 'Adding full bibliography for 7716640--7716641.cif.'
_cod_database_code 7716640
_shelx_shelxl_version_number 2019/3
_shelx_space_group_comment
;
The symmetry employed for this shelxl refinement is uniquely defined
by the following loop, which should always be used as a source of
symmetry information in preference to the above space-group names.
They are only intended as comments.
;
_shelx_estimated_absorpt_t_min 0.922
_shelx_estimated_absorpt_t_max 0.988

loop_
_space_group_symop_operation_xyz
'x, y, z'
'-x, -y, -z'

loop_
_atom_site_label
_atom_site_type_symbol
_atom_site_fract_x
_atom_site_fract_y
_atom_site_fract_z
_atom_site_U_iso_or_equiv
_atom_site_adp_type
_atom_site_occupancy
_atom_site_site_symmetry_order
_atom_site_calc_flag
_atom_site_refinement_flags_posn
_atom_site_refinement_flags_adp
_atom_site_refinement_flags_occupancy
_atom_site_disorder_assembly
_atom_site_disorder_group
Ni1_1 Ni 0.19197(7) 0.77879(4) 0.52094(3) 0.0395(2) Uani 1 1 d D . . . .
O1_1 O 0.3160(5) 0.7552(2) 0.78291(18) 0.0766(11) Uani 1 1 d D . . . .
O2_1 O 0.2820(5) 0.5931(2) 0.6762(2) 0.0791(11) Uani 1 1 d D . . . .
H2_1 H 0.282880 0.630559 0.718307 0.119 Uiso 1 1 calc R U . . .
N1_1 N 0.2539(4) 0.8115(2) 0.62314(17) 0.0408(7) Uani 1 1 d D . . . .
N3_1 N 0.1142(4) 0.7483(2) 0.41997(16) 0.0397(7) Uani 1 1 d D . . . .
N4_1 N 0.2119(4) 0.9159(2) 0.53134(16) 0.0382(7) Uani 1 1 d D . . . .
C1_1 C 0.2845(5) 0.9020(3) 0.6732(2) 0.0437(9) Uani 1 1 d D . . . .
C2_1 C 0.3005(5) 0.9013(3) 0.7484(2) 0.0520(11) Uani 1 1 d D . . . .
C3_1 C 0.2962(5) 0.7946(3) 0.7363(2) 0.0530(11) Uani 1 1 d D . . . .
C4_1 C 0.2655(5) 0.7461(3) 0.6609(2) 0.0459(10) Uani 1 1 d D . . . .
C5_1 C 0.2591(5) 0.6449(3) 0.6310(2) 0.0507(10) Uani 1 1 d D . . . .
N2_1 N 0.1892(4) 0.6388(2) 0.50922(18) 0.0416(8) Uani 1 1 d D . . . .
C6_1 C 0.2284(5) 0.5937(3) 0.5587(2) 0.0449(10) Uani 1 1 d D . . . .
C7_1 C 0.2255(5) 0.4892(3) 0.5260(3) 0.0497(11) Uani 1 1 d D . . . .
C8_1 C 0.1778(5) 0.4706(3) 0.4558(3) 0.0495(10) Uani 1 1 d D . . . .
C9_1 C 0.1542(5) 0.5618(3) 0.4455(2) 0.0452(10) Uani 1 1 d D . . . .
C10_1 C 0.0983(5) 0.5715(3) 0.3814(2) 0.0514(11) Uani 1 1 d D . . . .
H10_1 H 0.071185 0.512999 0.342046 0.062 Uiso 1 1 calc R U . . .
C11_1 C 0.0776(5) 0.6568(3) 0.3685(2) 0.0459(10) Uani 1 1 d D . . . .
C12_1 C 0.0173(5) 0.6649(3) 0.3010(2) 0.0512(11) Uani 1 1 d D . . . .
C13_1 C 0.0175(5) 0.7606(3) 0.3095(2) 0.0466(10) Uani 1 1 d D . . . .
C14_1 C 0.0795(4) 0.8106(3) 0.3831(2) 0.0412(9) Uani 1 1 d D . . . .
C15_1 C 0.1115(5) 0.9110(3) 0.4114(2) 0.0436(9) Uani 1 1 d D . . . .
H15_1 H 0.084689 0.948360 0.381275 0.052 Uiso 1 1 calc R U . . .
C16_1 C 0.1788(4) 0.9587(3) 0.4794(2) 0.0383(8) Uani 1 1 d D . . . .
C17_1 C 0.2233(4) 1.0622(3) 0.5070(2) 0.0408(9) Uani 1 1 d D . . . .
C18_1 C 0.2820(4) 1.0832(3) 0.5762(2) 0.0415(9) Uani 1 1 d D . . . .
C19_1 C 0.2700(4) 0.9934(3) 0.5916(2) 0.0386(9) Uani 1 1 d D . . . .
C20_1 C 0.2994(5) 0.9864(3) 0.6584(2) 0.0450(9) Uani 1 1 d D . . . .
H20_1 H 0.332616 1.044616 0.697228 0.054 Uiso 1 1 calc R U . . .
C21_1 C 0.4415(6) 0.9589(4) 0.7990(3) 0.0644(13) Uani 1 1 d D . . . .
H21A_1 H 0.434794 1.028714 0.804712 0.077 Uiso 1 1 calc R U . . .
H21B_1 H 0.440031 0.952093 0.846299 0.077 Uiso 1 1 calc R U . . .
C22_1 C 0.5934(7) 0.9262(5) 0.7737(3) 0.0901(19) Uani 1 1 d D . . . .
H22A_1 H 0.600243 0.856859 0.767152 0.135 Uiso 1 1 calc R U . . .
H22B_1 H 0.680058 0.964137 0.809182 0.135 Uiso 1 1 calc R U . . .
H22C_1 H 0.598523 0.936523 0.728198 0.135 Uiso 1 1 calc R U . . .
C23_1 C 0.1549(6) 0.9429(4) 0.7828(3) 0.0665(14) Uani 1 1 d D . . . .
H23A_1 H 0.163867 0.936708 0.830774 0.080 Uiso 1 1 calc R U . . .
H23B_1 H 0.155592 1.013215 0.789204 0.080 Uiso 1 1 calc R U . . .
C24_1 C 0.0014(7) 0.8940(5) 0.7407(3) 0.096(2) Uani 1 1 d D . . . .
H24A_1 H -0.083345 0.925317 0.765428 0.144 Uiso 1 1 calc R U . . .
H24B_1 H -0.003059 0.824897 0.736194 0.144 Uiso 1 1 calc R U . . .
H24C_1 H -0.009340 0.899929 0.693211 0.144 Uiso 1 1 calc R U . . .
C25_1 C 0.2730(5) 0.4156(3) 0.5609(3) 0.0605(12) Uani 1 1 d D . . . .
H25A_1 H 0.217591 0.351659 0.532641 0.073 Uiso 1 1 calc R U . . .
H25B_1 H 0.241819 0.435816 0.609040 0.073 Uiso 1 1 calc R U . . .
C26_1 C 0.4473(6) 0.4047(4) 0.5675(3) 0.0740(15) Uani 1 1 d D . . . .
H26A_1 H 0.473499 0.357496 0.591693 0.111 Uiso 1 1 calc R U . . .
H26B_1 H 0.502778 0.467887 0.595161 0.111 Uiso 1 1 calc R U . . .
H26C_1 H 0.478011 0.381583 0.519829 0.111 Uiso 1 1 calc R U . . .
C27_1 C 0.1556(5) 0.3729(3) 0.3964(3) 0.0569(12) Uani 1 1 d D . . . .
H27A_1 H 0.060529 0.371859 0.363020 0.068 Uiso 1 1 calc R U . . .
H27B_1 H 0.139607 0.321064 0.417033 0.068 Uiso 1 1 calc R U . . .
C28_1 C 0.2919(6) 0.3504(3) 0.3550(3) 0.0642(13) Uani 1 1 d D . . . .
H28A_1 H 0.387663 0.355057 0.388062 0.096 Uiso 1 1 calc R U . . .
H28B_1 H 0.301500 0.397231 0.330078 0.096 Uiso 1 1 calc R U . . .
H28C_1 H 0.274445 0.284228 0.320196 0.096 Uiso 1 1 calc R U . . .
C29_1 C -0.0264(6) 0.5790(3) 0.2331(3) 0.0668(14) Uani 1 1 d D . . . .
H29A_1 H -0.100341 0.598822 0.199314 0.080 Uiso 1 1 calc R U . . .
H29B_1 H -0.079385 0.525980 0.243970 0.080 Uiso 1 1 calc R U . . .
C30_1 C 0.1147(8) 0.5409(5) 0.1979(3) 0.099(2) Uani 1 1 d D . . . .
H30A_1 H 0.191294 0.525165 0.232226 0.149 Uiso 1 1 calc R U . . .
H30B_1 H 0.161089 0.590805 0.182441 0.149 Uiso 1 1 calc R U . . .
H30C_1 H 0.082566 0.482034 0.156551 0.149 Uiso 1 1 calc R U . . .
C31_1 C -0.0284(5) 0.8069(3) 0.2545(2) 0.0541(11) Uani 1 1 d D . . . .
H31A_1 H -0.074136 0.869057 0.277488 0.065 Uiso 1 1 calc R U . . .
H31B_1 H -0.110334 0.763741 0.217860 0.065 Uiso 1 1 calc R U . . .
C32_1 C 0.1015(6) 0.8272(4) 0.2184(3) 0.0745(15) Uani 1 1 d D . . . .
H32A_1 H 0.180125 0.873496 0.253704 0.112 Uiso 1 1 calc R U . . .
H32B_1 H 0.060778 0.854966 0.181977 0.112 Uiso 1 1 calc R U . . .
H32C_1 H 0.148630 0.766272 0.195900 0.112 Uiso 1 1 calc R U . . .
C33_1 C 0.2099(5) 1.1284(3) 0.4641(2) 0.0473(10) Uani 1 1 d D . . . .
H33A_1 H 0.201287 1.195711 0.496085 0.057 Uiso 1 1 calc R U . . .
H33B_1 H 0.113448 1.108644 0.429056 0.057 Uiso 1 1 calc R U . . .
C34_1 C 0.3463(6) 1.1273(4) 0.4251(3) 0.0691(14) Uani 1 1 d D . . . .
H34A_1 H 0.441528 1.149988 0.459624 0.104 Uiso 1 1 calc R U . . .
H34B_1 H 0.330373 1.170350 0.396665 0.104 Uiso 1 1 calc R U . . .
H34C_1 H 0.355910 1.060699 0.393549 0.104 Uiso 1 1 calc R U . . .
C35_1 C 0.3514(5) 1.1791(3) 0.6291(2) 0.0460(10) Uani 1 1 d D . . . .
H35A_1 H 0.318762 1.187336 0.675972 0.055 Uiso 1 1 calc R U . . .
H35B_1 H 0.311553 1.232695 0.613220 0.055 Uiso 1 1 calc R U . . .
C36_1 C 0.5288(5) 1.1854(3) 0.6371(3) 0.0576(12) Uani 1 1 d D . . . .
H36A_1 H 0.569132 1.137236 0.658068 0.086 Uiso 1 1 calc R U . . .
H36B_1 H 0.569838 1.250911 0.668305 0.086 Uiso 1 1 calc R U . . .
H36C_1 H 0.561389 1.172121 0.590183 0.086 Uiso 1 1 calc R U . . .
O3_2 O 0.480(4) 0.796(2) 0.9310(15) 0.0766(11) Uani 0.116(7) 1 d . . P A -1
H3A_2 H 0.503422 0.855721 0.953846 0.115 Uiso 0.116(7) 1 d R U P A -1
H3B_2 H 0.438221 0.791750 0.889203 0.115 Uiso 0.116(7) 1 d R U P A -1
Ni1_2 Ni 0.0212(2) 0.52769(9) 1.00001(8) 0.0482(4) Uani 0.5 1 d D U P B -1
O1_2 O -0.0853(11) 0.8999(5) 1.0398(4) 0.083(2) Uani 0.5 1 d D U P B -1
O2_2 O -0.2504(11) 0.8071(6) 1.0977(4) 0.088(2) Uani 0.5 1 d D U P B -1
H2_2 H -0.231463 0.849305 1.079253 0.132 Uiso 0.5 1 calc R U P B -1
N1_2 N 0.0204(10) 0.6558(5) 0.9907(4) 0.0485(17) Uani 0.5 1 d D U P B -1
N3_2 N 0.0271(9) 0.3990(5) 1.0107(4) 0.0539(17) Uani 0.5 1 d D U P B -1
N4_2 N 0.2037(10) 0.5033(6) 0.9526(4) 0.049(2) Uani 0.5 1 d D U P B -1
C1_2 C 0.1012(11) 0.6892(7) 0.9499(5) 0.0518(19) Uani 0.5 1 d D U P B -1
C2_2 C 0.0644(12) 0.7914(8) 0.9537(5) 0.061(2) Uani 0.5 1 d D U P B -1
C3_2 C -0.0306(12) 0.8192(6) 1.0122(5) 0.061(2) Uani 0.5 1 d D U P B -1
C4_2 C -0.0632(11) 0.7321(6) 1.0268(5) 0.0561(19) Uani 0.5 1 d D U P B -1
C5_2 C -0.1819(11) 0.7230(7) 1.0647(4) 0.062(2) Uani 0.5 1 d D U P B -1
N2_2 N -0.1652(18) 0.5495(12) 1.0448(8) 0.055(2) Uani 0.313(8) 1 d D U P B -2
C6_2 C -0.2434(17) 0.6334(10) 1.0662(6) 0.059(2) Uani 0.313(8) 1 d D U P B -2
C7_2 C -0.3903(19) 0.6109(11) 1.0864(9) 0.057(3) Uani 0.313(8) 1 d D U P B -2
C8_2 C -0.3996(17) 0.5160(11) 1.0796(9) 0.057(3) Uani 0.313(8) 1 d D U P B -2
C9_2 C -0.259(2) 0.4792(12) 1.0547(16) 0.056(3) Uani 0.313(8) 1 d D U P B -2
C10_2 C -0.2279(18) 0.3844(12) 1.0450(12) 0.064(3) Uani 0.313(8) 1 d D U P B -2
H10_2 H -0.306490 0.341044 1.048986 0.077 Uiso 0.313(8) 1 calc R U P B -2
C11_2 C -0.0884(13) 0.3508(8) 1.0300(7) 0.066(2) Uani 0.5 1 d D U P B -1
C12_2 C -0.0387(15) 0.2597(9) 1.0326(8) 0.090(3) Uani 0.5 1 d D U P B -1
C13_2 C 0.1061(15) 0.2508(8) 1.0151(8) 0.089(3) Uani 0.5 1 d D U P B -1
C14_2 C 0.1463(12) 0.3402(7) 1.0021(5) 0.066(2) Uani 0.5 1 d D U P B -1
C15_2 C 0.2785(12) 0.3558(7) 0.9753(5) 0.064(2) Uani 0.5 1 d D U P B -1
H15_2 H 0.358632 0.312567 0.975270 0.076 Uiso 0.5 1 calc R U P B -1
C16_2 C 0.3018(11) 0.4286(6) 0.9491(4) 0.0532(19) Uani 0.5 1 d D U P B -1
C17_2 C 0.4231(11) 0.4337(7) 0.9081(5) 0.050(2) Uani 0.5 1 d D U P B -1
C18_2 C 0.3982(11) 0.5112(6) 0.8863(5) 0.0515(19) Uani 0.5 1 d D U P B -1
C19_2 C 0.2639(10) 0.5547(6) 0.9148(5) 0.0497(18) Uani 0.5 1 d D U P B -1
C20_2 C 0.2096(10) 0.6415(6) 0.9117(5) 0.0488(18) Uani 0.5 1 d D U P B -1
H20_2 H 0.250920 0.669627 0.880852 0.059 Uiso 0.5 1 calc R U P B -1
C21_2 C -0.0236(12) 0.7975(7) 0.8847(5) 0.063(2) Uani 0.5 1 d D U P B -1
H21A_2 H 0.042984 0.776509 0.846771 0.076 Uiso 0.5 1 calc R U P B -1
H21B_2 H -0.045285 0.866164 0.891637 0.076 Uiso 0.5 1 calc R U P B -1
C22_2 C -0.1772(13) 0.7343(8) 0.8602(6) 0.084(3) Uani 0.5 1 d D U P B -1
H22A_2 H -0.238855 0.749616 0.899431 0.126 Uiso 0.5 1 calc R U P B -1
H22B_2 H -0.155654 0.665318 0.845950 0.126 Uiso 0.5 1 calc R U P B -1
H22C_2 H -0.235394 0.747558 0.819537 0.126 Uiso 0.5 1 calc R U P B -1
C23_2 C 0.2135(14) 0.8623(9) 0.9719(6) 0.069(3) Uani 0.5 1 d D U P B -1
H23A_2 H 0.273290 0.842601 0.931419 0.083 Uiso 0.5 1 calc R U P B -1
H23B_2 H 0.181864 0.929094 0.977964 0.083 Uiso 0.5 1 calc R U P B -1
C24_2 C 0.3183(18) 0.8635(10) 1.0395(8) 0.092(4) Uani 0.5 1 d D U P B -1
H24A_2 H 0.256983 0.876093 1.078776 0.139 Uiso 0.5 1 calc R U P B -1
H24B_2 H 0.402196 0.914959 1.051855 0.139 Uiso 0.5 1 calc R U P B -1
H24C_2 H 0.362940 0.800278 1.031347 0.139 Uiso 0.5 1 calc R U P B -1
C25_2 C -0.516(2) 0.6798(14) 1.1087(10) 0.062(3) Uani 0.313(8) 1 d D U P B -2
H25A_2 H -0.617614 0.641647 1.097554 0.074 Uiso 0.313(8) 1 calc R U P B -2
H25B_2 H -0.522221 0.724691 1.080910 0.074 Uiso 0.313(8) 1 calc R U P B -2
C26_2 C -0.486(4) 0.739(2) 1.1882(11) 0.078(7) Uani 0.313(8) 1 d D U P B -2
H26A_2 H -0.477012 0.695139 1.215974 0.118 Uiso 0.313(8) 1 calc R U P B -2
H26B_2 H -0.573004 0.780286 1.200775 0.118 Uiso 0.313(8) 1 calc R U P B -2
H26C_2 H -0.389633 0.780739 1.198923 0.118 Uiso 0.313(8) 1 calc R U P B -2
C27_2 C -0.5181(19) 0.4571(14) 1.0992(9) 0.063(3) Uani 0.313(8) 1 d D U P B -2
H27A_2 H -0.529164 0.389846 1.064611 0.076 Uiso 0.313(8) 1 calc R U P B -2
H27B_2 H -0.619898 0.485509 1.095568 0.076 Uiso 0.313(8) 1 calc R U P B -2
C28_2 C -0.475(4) 0.453(3) 1.1752(12) 0.060(6) Uani 0.313(8) 1 d D U P B -2
H28A_2 H -0.480777 0.518278 1.210131 0.090 Uiso 0.313(8) 1 calc R U P B -2
H28B_2 H -0.368424 0.433224 1.180989 0.090 Uiso 0.313(8) 1 calc R U P B -2
H28C_2 H -0.547001 0.406685 1.182808 0.090 Uiso 0.313(8) 1 calc R U P B -2
C29_2 C -0.134(2) 0.1852(11) 1.0492(10) 0.114(4) Uani 0.5 1 d D U P B -1
H29A_2 H -0.201626 0.218942 1.084549 0.137 Uiso 0.5 1 calc R U P B -1
H29B_2 H -0.064402 0.146623 1.070707 0.137 Uiso 0.5 1 calc R U P B -1
C30_2 C -0.236(3) 0.1164(14) 0.9821(14) 0.166(8) Uani 0.5 1 d D U P B -1
H30A_2 H -0.245158 0.145787 0.944572 0.249 Uiso 0.5 1 calc R U P B -1
H30B_2 H -0.339805 0.105282 0.993316 0.249 Uiso 0.5 1 calc R U P B -1
H30C_2 H -0.188530 0.054052 0.965701 0.249 Uiso 0.5 1 calc R U P B -1
C31_2 C 0.2042(19) 0.1658(10) 1.0067(9) 0.112(4) Uani 0.5 1 d D U P B -1
H31A_2 H 0.137531 0.106015 0.998568 0.135 Uiso 0.5 1 calc R U P B -1
H31B_2 H 0.258870 0.155579 0.964867 0.135 Uiso 0.5 1 calc R U P B -1
C32_2 C 0.317(2) 0.1844(14) 1.0705(10) 0.157(7) Uani 0.5 1 d D U P B -1
H32A_2 H 0.263541 0.180245 1.109554 0.235 Uiso 0.5 1 calc R U P B -1
H32B_2 H 0.368283 0.249771 1.083659 0.235 Uiso 0.5 1 calc R U P B -1
H32C_2 H 0.394501 0.135868 1.061485 0.235 Uiso 0.5 1 calc R U P B -1
C33_2 C 0.5491(12) 0.3651(7) 0.8945(6) 0.057(3) Uani 0.5 1 d D U P B -1
H33A_2 H 0.591422 0.354676 0.939482 0.069 Uiso 0.5 1 calc R U P B -1
H33B_2 H 0.634552 0.394349 0.878410 0.069 Uiso 0.5 1 calc R U P B -1
C34_2 C 0.490(2) 0.2663(12) 0.8377(8) 0.065(4) Uani 0.5 1 d D U P B -1
H34A_2 H 0.436647 0.276933 0.794976 0.097 Uiso 0.5 1 calc R U P B -1
H34B_2 H 0.416743 0.232501 0.856513 0.097 Uiso 0.5 1 calc R U P B -1
H34C_2 H 0.577710 0.226423 0.825387 0.097 Uiso 0.5 1 calc R U P B -1
C35_2 C 0.493(2) 0.5439(13) 0.8399(7) 0.057(3) Uani 0.5 1 d D U P B -1
H35A_2 H 0.604483 0.548568 0.859604 0.068 Uiso 0.5 1 calc R U P B -1
H35B_2 H 0.464903 0.609677 0.840772 0.068 Uiso 0.5 1 calc R U P B -1
C36_2 C 0.4675(15) 0.4745(9) 0.7628(6) 0.074(3) Uani 0.5 1 d D U P B -1
H36A_2 H 0.497127 0.409513 0.761578 0.111 Uiso 0.5 1 calc R U P B -1
H36B_2 H 0.531388 0.498720 0.734710 0.111 Uiso 0.5 1 calc R U P B -1
H36C_2 H 0.357543 0.470622 0.742746 0.111 Uiso 0.5 1 calc R U P B -1
N2B_2 N -0.167(3) 0.5527(19) 1.0467(11) 0.055(3) Uani 0.187(8) 1 d D U P B -3
C6B_2 C -0.234(2) 0.6388(14) 1.0723(8) 0.057(3) Uani 0.187(8) 1 d D U P B -3
C7B_2 C -0.363(3) 0.6346(15) 1.1098(13) 0.057(3) Uani 0.187(8) 1 d D U P B -3
C8B_2 C -0.384(3) 0.5375(15) 1.0988(15) 0.058(3) Uani 0.187(8) 1 d D U P B -3
C9B_2 C -0.263(4) 0.4875(18) 1.062(2) 0.058(3) Uani 0.187(8) 1 d D U P B -3
C10B_2 C -0.217(3) 0.3951(19) 1.056(2) 0.063(3) Uani 0.187(8) 1 d D U P B -3
H10B_2 H -0.284559 0.356415 1.071167 0.075 Uiso 0.187(8) 1 calc R U P B -3
C25B_2 C -0.451(4) 0.718(2) 1.1515(14) 0.061(4) Uani 0.187(8) 1 d D U P B -3
H25C_2 H -0.504643 0.695573 1.184612 0.073 Uiso 0.187(8) 1 calc R U P B -3
H25D_2 H -0.375404 0.772392 1.180620 0.073 Uiso 0.187(8) 1 calc R U P B -3
C26B_2 C -0.570(3) 0.755(2) 1.1066(13) 0.064(6) Uani 0.187(8) 1 d D U P B -3
H26D_2 H -0.626244 0.805101 1.137760 0.096 Uiso 0.187(8) 1 calc R U P B -3
H26E_2 H -0.644174 0.700791 1.076131 0.096 Uiso 0.187(8) 1 calc R U P B -3
H26F_2 H -0.517746 0.782621 1.076663 0.096 Uiso 0.187(8) 1 calc R U P B -3
C27B_2 C -0.506(3) 0.488(2) 1.1242(14) 0.060(4) Uani 0.187(8) 1 d D U P B -3
H27C_2 H -0.543529 0.424898 1.086878 0.073 Uiso 0.187(8) 1 calc R U P B -3
H27D_2 H -0.595985 0.529041 1.131888 0.073 Uiso 0.187(8) 1 calc R U P B -3
C28B_2 C -0.444(5) 0.470(3) 1.1939(17) 0.066(7) Uani 0.187(8) 1 d D U P B -3
H28D_2 H -0.392299 0.409255 1.182803 0.098 Uiso 0.187(8) 1 calc R U P B -3
H28E_2 H -0.531150 0.465914 1.219420 0.098 Uiso 0.187(8) 1 calc R U P B -3
H28F_2 H -0.370122 0.524428 1.223763 0.098 Uiso 0.187(8) 1 calc R U P B -3

loop_
_atom_site_aniso_label
_atom_site_aniso_U_11
_atom_site_aniso_U_22
_atom_site_aniso_U_33
_atom_site_aniso_U_23
_atom_site_aniso_U_13
_atom_site_aniso_U_12
Ni1_1 0.0454(4) 0.0280(3) 0.0402(4) 0.0045(3) 0.0076(3) 0.0033(3)
O1_1 0.131(3) 0.0541(19) 0.049(2) 0.0222(16) 0.015(2) 0.011(2)
O2_1 0.131(3) 0.0476(19) 0.066(2) 0.0257(17) 0.022(2) 0.013(2)
N1_1 0.0492(18) 0.0296(15) 0.0415(19) 0.0080(14) 0.0100(15) 0.0047(13)
N3_1 0.0436(17) 0.0311(15) 0.0360(18) 0.0004(14) 0.0057(14) 0.0023(13)
N4_1 0.0471(18) 0.0287(15) 0.0334(17) 0.0021(13) 0.0089(14) 0.0054(13)
C1_1 0.053(2) 0.039(2) 0.036(2) 0.0096(18) 0.0063(18) 0.0052(17)
C2_1 0.064(3) 0.045(2) 0.043(2) 0.012(2) 0.001(2) 0.006(2)
C3_1 0.070(3) 0.042(2) 0.048(3) 0.016(2) 0.009(2) 0.006(2)
C4_1 0.061(3) 0.036(2) 0.040(2) 0.0136(18) 0.0049(19) 0.0047(18)
C5_1 0.063(3) 0.036(2) 0.055(3) 0.018(2) 0.011(2) 0.0082(19)
N2_1 0.0462(18) 0.0314(16) 0.0429(19) 0.0056(14) 0.0099(15) 0.0026(13)
C6_1 0.053(2) 0.0306(19) 0.050(3) 0.0106(18) 0.013(2) 0.0045(17)
C7_1 0.050(2) 0.033(2) 0.069(3) 0.017(2) 0.018(2) 0.0046(17)
C8_1 0.050(2) 0.0306(19) 0.062(3) 0.007(2) 0.013(2) 0.0021(17)
C9_1 0.045(2) 0.0314(19) 0.053(3) 0.0044(18) 0.0122(19) 0.0020(16)
C10_1 0.056(3) 0.034(2) 0.051(3) -0.0001(19) 0.004(2) 0.0021(18)
C11_1 0.046(2) 0.038(2) 0.044(2) 0.0016(18) 0.0058(18) 0.0033(17)
C12_1 0.051(2) 0.046(2) 0.043(2) -0.0009(19) -0.0002(19) 0.0059(19)
C13_1 0.045(2) 0.047(2) 0.040(2) 0.0051(19) 0.0043(18) 0.0054(18)
C14_1 0.040(2) 0.044(2) 0.035(2) 0.0072(17) 0.0050(17) 0.0036(17)
C15_1 0.050(2) 0.036(2) 0.043(2) 0.0097(18) 0.0083(19) 0.0062(17)
C16_1 0.047(2) 0.0289(17) 0.036(2) 0.0046(16) 0.0098(17) 0.0052(15)
C17_1 0.047(2) 0.0331(19) 0.041(2) 0.0090(17) 0.0115(18) 0.0057(16)
C18_1 0.045(2) 0.0297(18) 0.047(2) 0.0071(17) 0.0133(18) 0.0064(16)
C19_1 0.045(2) 0.0301(18) 0.038(2) 0.0056(16) 0.0090(17) 0.0053(16)
C20_1 0.055(2) 0.0320(19) 0.039(2) 0.0027(17) 0.0033(18) 0.0013(17)
C21_1 0.081(3) 0.062(3) 0.043(3) 0.011(2) 0.001(2) -0.004(3)
C22_1 0.084(4) 0.104(5) 0.067(4) 0.011(3) 0.008(3) 0.001(4)
C23_1 0.092(4) 0.061(3) 0.048(3) 0.014(2) 0.024(3) 0.017(3)
C24_1 0.071(4) 0.132(6) 0.071(4) 0.009(4) 0.023(3) 0.013(4)
C25_1 0.070(3) 0.031(2) 0.080(3) 0.017(2) 0.012(3) 0.0008(19)
C26_1 0.067(3) 0.065(3) 0.102(4) 0.043(3) 0.015(3) 0.011(3)
C27_1 0.059(3) 0.0281(19) 0.074(3) 0.004(2) 0.013(2) 0.0006(18)
C28_1 0.074(3) 0.042(2) 0.068(3) 0.005(2) 0.017(3) 0.002(2)
C29_1 0.079(3) 0.046(2) 0.052(3) -0.006(2) -0.015(2) 0.009(2)
C30_1 0.111(5) 0.095(5) 0.052(3) -0.024(3) -0.005(3) 0.041(4)
C31_1 0.057(3) 0.058(3) 0.038(2) 0.006(2) 0.002(2) 0.009(2)
C32_1 0.077(3) 0.087(4) 0.066(3) 0.031(3) 0.017(3) 0.018(3)
C33_1 0.060(3) 0.0334(19) 0.046(2) 0.0093(18) 0.009(2) 0.0079(18)
C34_1 0.075(3) 0.070(3) 0.079(4) 0.042(3) 0.027(3) 0.011(3)
C35_1 0.053(2) 0.034(2) 0.048(2) 0.0088(18) 0.0066(19) 0.0020(17)
C36_1 0.054(3) 0.045(2) 0.063(3) 0.007(2) 0.000(2) -0.003(2)
O3_2 0.131(3) 0.0541(19) 0.049(2) 0.0222(16) 0.015(2) 0.011(2)
Ni1_2 0.0655(10) 0.0421(10) 0.0302(7) 0.0053(8) 0.0018(6) 0.0031(8)
O1_2 0.142(7) 0.050(4) 0.059(4) 0.017(3) 0.024(4) 0.038(4)
O2_2 0.123(6) 0.077(5) 0.081(5) 0.031(4) 0.052(5) 0.051(5)
N1_2 0.073(4) 0.039(3) 0.035(4) 0.013(3) 0.011(3) 0.007(3)
N3_2 0.079(4) 0.044(4) 0.041(3) 0.016(3) 0.007(3) 0.012(3)
N4_2 0.067(4) 0.041(4) 0.030(4) 0.003(3) 0.003(3) 0.006(3)
C1_2 0.069(5) 0.041(4) 0.044(4) 0.013(3) 0.008(4) 0.004(4)
C2_2 0.085(5) 0.043(4) 0.055(4) 0.013(4) 0.015(4) 0.004(4)
C3_2 0.090(5) 0.047(4) 0.045(4) 0.012(4) 0.016(4) 0.018(4)
C4_2 0.083(5) 0.051(4) 0.039(4) 0.016(3) 0.020(4) 0.019(4)
C5_2 0.082(5) 0.064(4) 0.047(4) 0.023(4) 0.014(4) 0.026(4)
N2_2 0.070(4) 0.057(4) 0.035(4) 0.013(4) 0.000(4) 0.008(4)
C6_2 0.074(4) 0.065(4) 0.041(4) 0.022(4) 0.007(4) 0.017(4)
C7_2 0.069(5) 0.068(5) 0.036(5) 0.022(4) 0.000(4) 0.010(4)
C8_2 0.067(5) 0.068(5) 0.034(5) 0.017(4) -0.005(4) 0.001(4)
C9_2 0.071(4) 0.060(4) 0.034(5) 0.014(4) -0.001(4) -0.001(4)
C10_2 0.084(5) 0.057(5) 0.044(6) 0.013(5) 0.000(5) -0.009(5)
C11_2 0.095(5) 0.051(4) 0.052(5) 0.018(4) 0.008(5) -0.006(4)
C12_2 0.131(7) 0.061(5) 0.089(6) 0.035(5) 0.025(6) 0.000(5)
C13_2 0.126(6) 0.069(5) 0.086(6) 0.041(5) 0.027(5) 0.019(5)
C14_2 0.099(5) 0.058(4) 0.048(4) 0.023(4) 0.019(4) 0.020(4)
C15_2 0.088(5) 0.057(5) 0.042(4) 0.012(4) 0.010(4) 0.024(4)
C16_2 0.074(5) 0.046(4) 0.030(4) 0.003(3) 0.000(4) 0.016(4)
C17_2 0.064(5) 0.040(4) 0.036(4) 0.003(4) -0.002(4) 0.009(4)
C18_2 0.059(4) 0.045(4) 0.044(4) 0.008(3) 0.002(4) 0.002(4)
C19_2 0.063(4) 0.043(4) 0.035(4) 0.003(3) 0.003(3) 0.005(3)
C20_2 0.062(4) 0.042(4) 0.040(4) 0.010(3) 0.007(4) 0.006(3)
C21_2 0.093(6) 0.049(5) 0.052(5) 0.021(4) 0.018(5) 0.016(4)
C22_2 0.105(8) 0.074(7) 0.072(7) 0.031(6) -0.007(6) 0.009(6)
C23_2 0.099(7) 0.043(5) 0.054(6) 0.007(5) 0.007(5) 0.001(5)
C24_2 0.105(9) 0.061(7) 0.088(9) 0.012(6) -0.033(7) -0.004(6)
C25_2 0.067(6) 0.073(6) 0.041(6) 0.014(6) 0.002(5) 0.010(6)
C26_2 0.073(10) 0.084(10) 0.049(11) -0.013(10) -0.001(10) 0.003(9)
C27_2 0.064(6) 0.079(6) 0.037(6) 0.013(5) -0.011(5) -0.002(5)
C28_2 0.052(10) 0.086(11) 0.037(10) 0.025(9) -0.021(8) -0.005(9)
C29_2 0.157(10) 0.062(7) 0.129(9) 0.038(7) 0.030(9) -0.005(7)
C30_2 0.219(18) 0.075(11) 0.196(18) 0.052(12) -0.004(16) -0.043(12)
C31_2 0.148(9) 0.089(7) 0.120(8) 0.063(6) 0.019(7) 0.021(7)
C32_2 0.183(15) 0.123(12) 0.153(14) 0.032(11) 0.018(12) 0.024(11)
C33_2 0.068(6) 0.048(5) 0.039(5) -0.004(4) 0.000(4) 0.016(4)
C34_2 0.075(9) 0.062(8) 0.049(9) 0.003(8) 0.019(8) 0.024(6)
C35_2 0.060(7) 0.055(5) 0.055(7) 0.019(6) 0.005(6) 0.013(5)
C36_2 0.072(6) 0.087(7) 0.065(7) 0.027(6) 0.009(6) 0.023(6)
N2B_2 0.070(5) 0.058(4) 0.035(4) 0.014(4) 0.001(4) 0.008(4)
C6B_2 0.073(5) 0.063(5) 0.039(5) 0.023(4) 0.005(4) 0.016(4)
C7B_2 0.067(5) 0.067(5) 0.037(5) 0.021(5) 0.001(4) 0.011(4)
C8B_2 0.068(5) 0.068(5) 0.035(5) 0.017(5) -0.003(5) 0.002(5)
C9B_2 0.072(5) 0.060(5) 0.036(5) 0.014(4) -0.001(4) -0.001(4)
C10B_2 0.083(6) 0.057(6) 0.043(6) 0.014(5) 0.001(5) -0.008(5)
C25B_2 0.066(7) 0.069(7) 0.041(7) 0.014(6) 0.002(6) 0.011(6)
C26B_2 0.063(10) 0.074(11) 0.048(10) 0.015(9) 0.002(9) 0.012(9)
C27B_2 0.067(6) 0.073(7) 0.033(7) 0.014(6) -0.007(6) -0.004(6)
C28B_2 0.072(12) 0.084(12) 0.027(12) 0.009(10) -0.012(11) -0.018(10)

loop_
_atom_type_symbol
_atom_type_description
_atom_type_scat_dispersion_real
_atom_type_scat_dispersion_imag
_atom_type_scat_source
C C 0.0181 0.0091 'International Tables Vol C Tables 4.2.6.8 and 6.1.1.4'
H H 0.0000 0.0000 'International Tables Vol C Tables 4.2.6.8 and 6.1.1.4'
N N 0.0311 0.0180 'International Tables Vol C Tables 4.2.6.8 and 6.1.1.4'
O O 0.0492 0.0322 'International Tables Vol C Tables 4.2.6.8 and 6.1.1.4'
Ni Ni -3.0029 0.5091 'International Tables Vol C Tables 4.2.6.8 and 6.1.1.4'

loop_
_geom_angle_atom_site_label_1
_geom_angle_atom_site_label_2
_geom_angle_atom_site_label_3
_geom_angle
_geom_angle_site_symmetry_1
_geom_angle_site_symmetry_3
_geom_angle_publ_flag
N4_1 Ni1_1 N1_1 90.08(13) . . ?
N4_1 Ni1_1 N3_1 89.36(13) . . ?
N1_1 Ni1_1 N3_1 175.70(14) . . ?
N4_1 Ni1_1 N2_1 175.47(13) . . ?
N1_1 Ni1_1 N2_1 89.94(13) . . ?
N3_1 Ni1_1 N2_1 90.95(13) . . ?
C5_1 O2_1 H2_1 109.5 . . ?
C1_1 N1_1 C4_1 105.8(3) . . ?
C1_1 N1_1 Ni1_1 127.7(3) . . ?
C4_1 N1_1 Ni1_1 126.4(3) . . ?
C14_1 N3_1 C11_1 103.4(3) . . ?
C14_1 N3_1 Ni1_1 128.9(2) . . ?
C11_1 N3_1 Ni1_1 127.7(3) . . ?
C19_1 N4_1 C16_1 103.6(3) . . ?
C19_1 N4_1 Ni1_1 128.0(3) . . ?
C16_1 N4_1 Ni1_1 128.3(2) . . ?
N1_1 C1_1 C20_1 124.7(4) . . ?
N1_1 C1_1 C2_1 113.4(3) . . ?
C20_1 C1_1 C2_1 122.0(4) . . ?
C3_1 C2_1 C1_1 101.3(3) . . ?
C3_1 C2_1 C21_1 114.0(4) . . ?
C1_1 C2_1 C21_1 116.4(4) . . ?
C3_1 C2_1 C23_1 108.5(4) . . ?
C1_1 C2_1 C23_1 110.0(4) . . ?
C21_1 C2_1 C23_1 106.5(4) . . ?
O1_1 C3_1 C4_1 126.5(4) . . ?
O1_1 C3_1 C2_1 126.8(4) . . ?
C4_1 C3_1 C2_1 106.7(3) . . ?
C5_1 C4_1 N1_1 125.9(4) . . ?
C5_1 C4_1 C3_1 121.7(4) . . ?
N1_1 C4_1 C3_1 112.3(3) . . ?
O2_1 C5_1 C6_1 117.9(4) . . ?
O2_1 C5_1 C4_1 117.6(4) . . ?
C6_1 C5_1 C4_1 124.5(4) . . ?
C6_1 N2_1 C9_1 103.6(3) . . ?
C6_1 N2_1 Ni1_1 130.1(3) . . ?
C9_1 N2_1 Ni1_1 126.2(3) . . ?
N2_1 C6_1 C5_1 122.2(3) . . ?
N2_1 C6_1 C7_1 111.9(4) . . ?
C5_1 C6_1 C7_1 125.8(4) . . ?
C8_1 C7_1 C6_1 105.7(4) . . ?
C8_1 C7_1 C25_1 126.3(4) . . ?
C6_1 C7_1 C25_1 128.0(4) . . ?
C7_1 C8_1 C9_1 107.6(4) . . ?
C7_1 C8_1 C27_1 128.2(4) . . ?
C9_1 C8_1 C27_1 124.3(4) . . ?
C10_1 C9_1 N2_1 124.5(4) . . ?
C10_1 C9_1 C8_1 124.2(4) . . ?
N2_1 C9_1 C8_1 111.2(4) . . ?
C11_1 C10_1 C9_1 126.4(4) . . ?
C11_1 C10_1 H10_1 116.8 . . ?
C9_1 C10_1 H10_1 116.8 . . ?
C10_1 C11_1 N3_1 123.9(4) . . ?
C10_1 C11_1 C12_1 125.2(4) . . ?
N3_1 C11_1 C12_1 110.9(4) . . ?
C13_1 C12_1 C11_1 107.6(4) . . ?
C13_1 C12_1 C29_1 128.0(4) . . ?
C11_1 C12_1 C29_1 124.3(4) . . ?
C12_1 C13_1 C14_1 105.4(4) . . ?
C12_1 C13_1 C31_1 128.4(4) . . ?
C14_1 C13_1 C31_1 126.2(4) . . ?
N3_1 C14_1 C15_1 124.2(3) . . ?
N3_1 C14_1 C13_1 112.7(3) . . ?
C15_1 C14_1 C13_1 122.9(4) . . ?
C16_1 C15_1 C14_1 123.7(4) . . ?
C16_1 C15_1 H15_1 118.1 . . ?
C14_1 C15_1 H15_1 118.1 . . ?
C15_1 C16_1 N4_1 125.0(3) . . ?
C15_1 C16_1 C17_1 123.6(4) . . ?
N4_1 C16_1 C17_1 111.5(3) . . ?
C18_1 C17_1 C16_1 106.4(3) . . ?
C18_1 C17_1 C33_1 128.7(4) . . ?
C16_1 C17_1 C33_1 124.9(4) . . ?
C17_1 C18_1 C19_1 106.8(3) . . ?
C17_1 C18_1 C35_1 128.5(4) . . ?
C19_1 C18_1 C35_1 124.7(4) . . ?
C20_1 C19_1 N4_1 123.4(3) . . ?
C20_1 C19_1 C18_1 124.8(3) . . ?
N4_1 C19_1 C18_1 111.6(3) . . ?
C1_1 C20_1 C19_1 124.8(4) . . ?
C1_1 C20_1 H20_1 117.6 . . ?
C19_1 C20_1 H20_1 117.6 . . ?
C22_1 C21_1 C2_1 113.1(4) . . ?
C22_1 C21_1 H21A_1 109.0 . . ?
C2_1 C21_1 H21A_1 109.0 . . ?
C22_1 C21_1 H21B_1 109.0 . . ?
C2_1 C21_1 H21B_1 109.0 . . ?
H21A_1 C21_1 H21B_1 107.8 . . ?
C21_1 C22_1 H22A_1 109.5 . . ?
C21_1 C22_1 H22B_1 109.5 . . ?
H22A_1 C22_1 H22B_1 109.5 . . ?
C21_1 C22_1 H22C_1 109.5 . . ?
H22A_1 C22_1 H22C_1 109.5 . . ?
H22B_1 C22_1 H22C_1 109.5 . . ?
C24_1 C23_1 C2_1 114.8(4) . . ?
C24_1 C23_1 H23A_1 108.6 . . ?
C2_1 C23_1 H23A_1 108.6 . . ?
C24_1 C23_1 H23B_1 108.6 . . ?
C2_1 C23_1 H23B_1 108.6 . . ?
H23A_1 C23_1 H23B_1 107.6 . . ?
C23_1 C24_1 H24A_1 109.5 . . ?
C23_1 C24_1 H24B_1 109.5 . . ?
H24A_1 C24_1 H24B_1 109.5 . . ?
C23_1 C24_1 H24C_1 109.5 . . ?
H24A_1 C24_1 H24C_1 109.5 . . ?
H24B_1 C24_1 H24C_1 109.5 . . ?
C7_1 C25_1 C26_1 112.2(4) . . ?
C7_1 C25_1 H25A_1 109.2 . . ?
C26_1 C25_1 H25A_1 109.2 . . ?
C7_1 C25_1 H25B_1 109.2 . . ?
C26_1 C25_1 H25B_1 109.2 . . ?
H25A_1 C25_1 H25B_1 107.9 . . ?
C25_1 C26_1 H26A_1 109.5 . . ?
C25_1 C26_1 H26B_1 109.5 . . ?
H26A_1 C26_1 H26B_1 109.5 . . ?
C25_1 C26_1 H26C_1 109.5 . . ?
H26A_1 C26_1 H26C_1 109.5 . . ?
H26B_1 C26_1 H26C_1 109.5 . . ?
C8_1 C27_1 C28_1 113.4(4) . . ?
C8_1 C27_1 H27A_1 108.9 . . ?
C28_1 C27_1 H27A_1 108.9 . . ?
C8_1 C27_1 H27B_1 108.9 . . ?
C28_1 C27_1 H27B_1 108.9 . . ?
H27A_1 C27_1 H27B_1 107.7 . . ?
C27_1 C28_1 H28A_1 109.5 . . ?
C27_1 C28_1 H28B_1 109.5 . . ?
H28A_1 C28_1 H28B_1 109.5 . . ?
C27_1 C28_1 H28C_1 109.5 . . ?
H28A_1 C28_1 H28C_1 109.5 . . ?
H28B_1 C28_1 H28C_1 109.5 . . ?
C12_1 C29_1 C30_1 112.1(4) . . ?
C12_1 C29_1 H29A_1 109.2 . . ?
C30_1 C29_1 H29A_1 109.2 . . ?
C12_1 C29_1 H29B_1 109.2 . . ?
C30_1 C29_1 H29B_1 109.2 . . ?
H29A_1 C29_1 H29B_1 107.9 . . ?
C29_1 C30_1 H30A_1 109.5 . . ?
C29_1 C30_1 H30B_1 109.5 . . ?
H30A_1 C30_1 H30B_1 109.5 . . ?
C29_1 C30_1 H30C_1 109.5 . . ?
H30A_1 C30_1 H30C_1 109.5 . . ?
H30B_1 C30_1 H30C_1 109.5 . . ?
C13_1 C31_1 C32_1 114.7(4) . . ?
C13_1 C31_1 H31A_1 108.6 . . ?
C32_1 C31_1 H31A_1 108.6 . . ?
C13_1 C31_1 H31B_1 108.6 . . ?
C32_1 C31_1 H31B_1 108.6 . . ?
H31A_1 C31_1 H31B_1 107.6 . . ?
C31_1 C32_1 H32A_1 109.5 . . ?
C31_1 C32_1 H32B_1 109.5 . . ?
H32A_1 C32_1 H32B_1 109.5 . . ?
C31_1 C32_1 H32C_1 109.5 . . ?
H32A_1 C32_1 H32C_1 109.5 . . ?
H32B_1 C32_1 H32C_1 109.5 . . ?
C17_1 C33_1 C34_1 112.7(4) . . ?
C17_1 C33_1 H33A_1 109.1 . . ?
C34_1 C33_1 H33A_1 109.1 . . ?
C17_1 C33_1 H33B_1 109.1 . . ?
C34_1 C33_1 H33B_1 109.1 . . ?
H33A_1 C33_1 H33B_1 107.8 . . ?
C33_1 C34_1 H34A_1 109.5 . . ?
C33_1 C34_1 H34B_1 109.5 . . ?
H34A_1 C34_1 H34B_1 109.5 . . ?
C33_1 C34_1 H34C_1 109.5 . . ?
H34A_1 C34_1 H34C_1 109.5 . . ?
H34B_1 C34_1 H34C_1 109.5 . . ?
C18_1 C35_1 C36_1 111.6(3) . . ?
C18_1 C35_1 H35A_1 109.3 . . ?
C36_1 C35_1 H35A_1 109.3 . . ?
C18_1 C35_1 H35B_1 109.3 . . ?
C36_1 C35_1 H35B_1 109.3 . . ?
H35A_1 C35_1 H35B_1 108.0 . . ?
C35_1 C36_1 H36A_1 109.5 . . ?
C35_1 C36_1 H36B_1 109.5 . . ?
H36A_1 C36_1 H36B_1 109.5 . . ?
C35_1 C36_1 H36C_1 109.5 . . ?
H36A_1 C36_1 H36C_1 109.5 . . ?
H36B_1 C36_1 H36C_1 109.5 . . ?
H3A_2 O3_2 H3B_2 107.0 . . ?
N1_2 Ni1_2 N4_2 89.4(4) . . ?
N1_2 Ni1_2 N3_2 178.6(4) . . ?
N4_2 Ni1_2 N3_2 89.9(3) . . ?
C5_2 O2_2 H2_2 109.5 . . ?
C1_2 N1_2 C4_2 106.7(7) . . ?
C1_2 N1_2 Ni1_2 127.4(7) . . ?
C4_2 N1_2 Ni1_2 125.9(6) . . ?
C14_2 N3_2 C11_2 106.0(8) . . ?
C14_2 N3_2 Ni1_2 127.0(7) . . ?
C11_2 N3_2 Ni1_2 126.9(6) . . ?
C19_2 N4_2 C16_2 104.6(7) . . ?
C19_2 N4_2 Ni1_2 128.1(6) . . ?
C16_2 N4_2 Ni1_2 127.3(7) . . ?
N1_2 C1_2 C20_2 125.8(9) . . ?
N1_2 C1_2 C2_2 112.2(8) . . ?
C20_2 C1_2 C2_2 121.9(8) . . ?
C3_2 C2_2 C1_2 101.8(8) . . ?
C3_2 C2_2 C21_2 111.8(8) . . ?
C1_2 C2_2 C21_2 113.8(8) . . ?
C3_2 C2_2 C23_2 111.0(9) . . ?
C1_2 C2_2 C23_2 112.7(8) . . ?
C21_2 C2_2 C23_2 106.0(9) . . ?
O1_2 C3_2 C4_2 125.6(9) . . ?
O1_2 C3_2 C2_2 128.2(9) . . ?
C4_2 C3_2 C2_2 105.8(7) . . ?
C5_2 C4_2 N1_2 124.8(8) . . ?
C5_2 C4_2 C3_2 122.2(8) . . ?
N1_2 C4_2 C3_2 112.4(7) . . ?
O2_2 C5_2 C4_2 116.5(9) . . ?
C9_2 N2_2 C6_2 104.5(11) . . ?
N2_2 C6_2 C7_2 109.4(11) . . ?
C8_2 C7_2 C6_2 108.3(11) . . ?
C8_2 C7_2 C25_2 124.7(14) . . ?
C6_2 C7_2 C25_2 127.0(14) . . ?
C7_2 C8_2 C9_2 105.4(11) . . ?
C7_2 C8_2 C27_2 130.6(13) . . ?
C9_2 C8_2 C27_2 123.7(13) . . ?
C10_2 C9_2 N2_2 127.0(14) . . ?
C10_2 C9_2 C8_2 120.5(13) . . ?
N2_2 C9_2 C8_2 112.4(11) . . ?
C9_2 C10_2 H10_2 119.1 . . ?
N3_2 C11_2 C12_2 109.8(9) . . ?
C13_2 C12_2 C11_2 108.2(10) . . ?
C13_2 C12_2 C29_2 126.4(13) . . ?
C11_2 C12_2 C29_2 125.4(13) . . ?
C12_2 C13_2 C14_2 105.5(9) . . ?
C12_2 C13_2 C31_2 128.3(12) . . ?
C14_2 C13_2 C31_2 126.1(11) . . ?
N3_2 C14_2 C15_2 125.0(8) . . ?
N3_2 C14_2 C13_2 110.5(9) . . ?
C15_2 C14_2 C13_2 123.9(9) . . ?
C16_2 C15_2 C14_2 124.3(9) . . ?
C16_2 C15_2 H15_2 117.8 . . ?
C14_2 C15_2 H15_2 117.8 . . ?
C15_2 C16_2 N4_2 124.4(9) . . ?
C15_2 C16_2 C17_2 124.4(8) . . ?
N4_2 C16_2 C17_2 110.9(8) . . ?
C18_2 C17_2 C16_2 106.3(8) . . ?
C18_2 C17_2 C33_2 129.0(9) . . ?
C16_2 C17_2 C33_2 124.7(9) . . ?
C17_2 C18_2 C19_2 107.3(8) . . ?
C17_2 C18_2 C35_2 125.8(10) . . ?
C19_2 C18_2 C35_2 126.8(10) . . ?
N4_2 C19_2 C20_2 123.1(8) . . ?
N4_2 C19_2 C18_2 110.8(7) . . ?
C20_2 C19_2 C18_2 125.8(8) . . ?
C1_2 C20_2 C19_2 124.1(9) . . ?
C1_2 C20_2 H20_2 118.0 . . ?
C19_2 C20_2 H20_2 118.0 . . ?
C2_2 C21_2 C22_2 112.9(8) . . ?
C2_2 C21_2 H21A_2 109.0 . . ?
C22_2 C21_2 H21A_2 109.0 . . ?
C2_2 C21_2 H21B_2 109.0 . . ?
C22_2 C21_2 H21B_2 109.0 . . ?
H21A_2 C21_2 H21B_2 107.8 . . ?
C21_2 C22_2 H22A_2 109.5 . . ?
C21_2 C22_2 H22B_2 109.5 . . ?
H22A_2 C22_2 H22B_2 109.5 . . ?
C21_2 C22_2 H22C_2 109.5 . . ?
H22A_2 C22_2 H22C_2 109.5 . . ?
H22B_2 C22_2 H22C_2 109.5 . . ?
C24_2 C23_2 C2_2 112.9(11) . . ?
C24_2 C23_2 H23A_2 109.0 . . ?
C2_2 C23_2 H23A_2 109.0 . . ?
C24_2 C23_2 H23B_2 109.0 . . ?
C2_2 C23_2 H23B_2 109.0 . . ?
H23A_2 C23_2 H23B_2 107.8 . . ?
C23_2 C24_2 H24A_2 109.5 . . ?
C23_2 C24_2 H24B_2 109.5 . . ?
H24A_2 C24_2 H24B_2 109.5 . . ?
C23_2 C24_2 H24C_2 109.5 . . ?
H24A_2 C24_2 H24C_2 109.5 . . ?
H24B_2 C24_2 H24C_2 109.5 . . ?
C7_2 C25_2 C26_2 112.3(17) . . ?
C7_2 C25_2 H25A_2 109.2 . . ?
C26_2 C25_2 H25A_2 109.2 . . ?
C7_2 C25_2 H25B_2 109.2 . . ?
C26_2 C25_2 H25B_2 109.2 . . ?
H25A_2 C25_2 H25B_2 107.9 . . ?
C25_2 C26_2 H26A_2 109.5 . . ?
C25_2 C26_2 H26B_2 109.5 . . ?
H26A_2 C26_2 H26B_2 109.5 . . ?
C25_2 C26_2 H26C_2 109.5 . . ?
H26A_2 C26_2 H26C_2 109.5 . . ?
H26B_2 C26_2 H26C_2 109.5 . . ?
C8_2 C27_2 C28_2 112.7(15) . . ?
C8_2 C27_2 H27A_2 109.1 . . ?
C28_2 C27_2 H27A_2 109.1 . . ?
C8_2 C27_2 H27B_2 109.1 . . ?
C28_2 C27_2 H27B_2 109.1 . . ?
H27A_2 C27_2 H27B_2 107.8 . . ?
C27_2 C28_2 H28A_2 109.5 . . ?
C27_2 C28_2 H28B_2 109.5 . . ?
H28A_2 C28_2 H28B_2 109.5 . . ?
C27_2 C28_2 H28C_2 109.5 . . ?
H28A_2 C28_2 H28C_2 109.5 . . ?
H28B_2 C28_2 H28C_2 109.5 . . ?
C12_2 C29_2 C30_2 111.7(14) . . ?
C12_2 C29_2 H29A_2 109.3 . . ?
C30_2 C29_2 H29A_2 109.3 . . ?
C12_2 C29_2 H29B_2 109.3 . . ?
C30_2 C29_2 H29B_2 109.3 . . ?
H29A_2 C29_2 H29B_2 107.9 . . ?
C29_2 C30_2 H30A_2 109.5 . . ?
C29_2 C30_2 H30B_2 109.5 . . ?
H30A_2 C30_2 H30B_2 109.5 . . ?
C29_2 C30_2 H30C_2 109.5 . . ?
H30A_2 C30_2 H30C_2 109.5 . . ?
H30B_2 C30_2 H30C_2 109.5 . . ?
C32_2 C31_2 C13_2 109.4(14) . . ?
C32_2 C31_2 H31A_2 109.8 . . ?
C13_2 C31_2 H31A_2 109.8 . . ?
C32_2 C31_2 H31B_2 109.8 . . ?
C13_2 C31_2 H31B_2 109.8 . . ?
H31A_2 C31_2 H31B_2 108.2 . . ?
C31_2 C32_2 H32A_2 109.5 . . ?
C31_2 C32_2 H32B_2 109.5 . . ?
H32A_2 C32_2 H32B_2 109.5 . . ?
C31_2 C32_2 H32C_2 109.5 . . ?
H32A_2 C32_2 H32C_2 109.5 . . ?
H32B_2 C32_2 H32C_2 109.5 . . ?
C17_2 C33_2 C34_2 111.7(10) . . ?
C17_2 C33_2 H33A_2 109.3 . . ?
C34_2 C33_2 H33A_2 109.3 . . ?
C17_2 C33_2 H33B_2 109.3 . . ?
C34_2 C33_2 H33B_2 109.3 . . ?
H33A_2 C33_2 H33B_2 107.9 . . ?
C33_2 C34_2 H34A_2 109.5 . . ?
C33_2 C34_2 H34B_2 109.5 . . ?
H34A_2 C34_2 H34B_2 109.5 . . ?
C33_2 C34_2 H34C_2 109.5 . . ?
H34A_2 C34_2 H34C_2 109.5 . . ?
H34B_2 C34_2 H34C_2 109.5 . . ?
C18_2 C35_2 C36_2 112.4(12) . . ?
C18_2 C35_2 H35A_2 109.1 . . ?
C36_2 C35_2 H35A_2 109.1 . . ?
C18_2 C35_2 H35B_2 109.1 . . ?
C36_2 C35_2 H35B_2 109.1 . . ?
H35A_2 C35_2 H35B_2 107.8 . . ?
C35_2 C36_2 H36A_2 109.5 . . ?
C35_2 C36_2 H36B_2 109.5 . . ?
H36A_2 C36_2 H36B_2 109.5 . . ?
C35_2 C36_2 H36C_2 109.5 . . ?
H36A_2 C36_2 H36C_2 109.5 . . ?
H36B_2 C36_2 H36C_2 109.5 . . ?
C6B_2 N2B_2 C9B_2 103.0(14) . . ?
N2B_2 C6B_2 C7B_2 114.8(14) . . ?
C8B_2 C7B_2 C6B_2 102.6(12) . . ?
C8B_2 C7B_2 C25B_2 129(2) . . ?
C6B_2 C7B_2 C25B_2 129(2) . . ?
C7B_2 C8B_2 C9B_2 109.2(13) . . ?
C7B_2 C8B_2 C27B_2 127.1(17) . . ?
C9B_2 C8B_2 C27B_2 123.6(17) . . ?
C10B_2 C9B_2 N2B_2 120.1(18) . . ?
C10B_2 C9B_2 C8B_2 128.4(18) . . ?
N2B_2 C9B_2 C8B_2 110.1(14) . . ?
C9B_2 C10B_2 H10B_2 115.3 . . ?
C26B_2 C25B_2 C7B_2 115(2) . . ?
C26B_2 C25B_2 H25C_2 108.5 . . ?
C7B_2 C25B_2 H25C_2 108.5 . . ?
C26B_2 C25B_2 H25D_2 108.5 . . ?
C7B_2 C25B_2 H25D_2 108.5 . . ?
H25C_2 C25B_2 H25D_2 107.5 . . ?
C25B_2 C26B_2 H26D_2 109.5 . . ?
C25B_2 C26B_2 H26E_2 109.5 . . ?
H26D_2 C26B_2 H26E_2 109.5 . . ?
C25B_2 C26B_2 H26F_2 109.5 . . ?
H26D_2 C26B_2 H26F_2 109.5 . . ?
H26E_2 C26B_2 H26F_2 109.5 . . ?
C8B_2 C27B_2 C28B_2 112(2) . . ?
C8B_2 C27B_2 H27C_2 109.2 . . ?
C28B_2 C27B_2 H27C_2 109.2 . . ?
C8B_2 C27B_2 H27D_2 109.2 . . ?
C28B_2 C27B_2 H27D_2 109.2 . . ?
H27C_2 C27B_2 H27D_2 107.9 . . ?
C27B_2 C28B_2 H28D_2 109.5 . . ?
C27B_2 C28B_2 H28E_2 109.5 . . ?
H28D_2 C28B_2 H28E_2 109.5 . . ?
C27B_2 C28B_2 H28F_2 109.5 . . ?
H28D_2 C28B_2 H28F_2 109.5 . . ?
H28E_2 C28B_2 H28F_2 109.5 . . ?

loop_
_geom_bond_atom_site_label_1
_geom_bond_atom_site_label_2
_geom_bond_distance
_geom_bond_site_symmetry_2
_geom_bond_publ_flag
Ni1_1 N4_1 1.941(3) . ?
Ni1_1 N1_1 1.945(3) . ?
Ni1_1 N3_1 1.949(3) . ?
Ni1_1 N2_1 1.974(3) . ?
O1_1 C3_1 1.247(5) . ?
O2_1 C5_1 1.360(5) . ?
O2_1 H2_1 0.8400 . ?
N1_1 C1_1 1.363(5) . ?
N1_1 C4_1 1.399(5) . ?
N3_1 C14_1 1.365(5) . ?
N3_1 C11_1 1.389(5) . ?
N4_1 C19_1 1.380(5) . ?
N4_1 C16_1 1.386(5) . ?
C1_1 C20_1 1.367(5) . ?
C1_1 C2_1 1.502(6) . ?
C2_1 C3_1 1.491(6) . ?
C2_1 C21_1 1.516(6) . ?
C2_1 C23_1 1.562(7) . ?
C3_1 C4_1 1.430(6) . ?
C4_1 C5_1 1.392(5) . ?
C5_1 C6_1 1.381(6) . ?
N2_1 C6_1 1.375(5) . ?
N2_1 C9_1 1.387(5) . ?
C6_1 C7_1 1.444(5) . ?
C7_1 C8_1 1.350(6) . ?
C7_1 C25_1 1.502(6) . ?
C8_1 C9_1 1.427(6) . ?
C8_1 C27_1 1.513(6) . ?
C9_1 C10_1 1.368(6) . ?
C10_1 C11_1 1.363(6) . ?
C10_1 H10_1 0.9500 . ?
C11_1 C12_1 1.431(6) . ?
C12_1 C13_1 1.348(6) . ?
C12_1 C29_1 1.512(6) . ?
C13_1 C14_1 1.438(5) . ?
C13_1 C31_1 1.491(6) . ?
C14_1 C15_1 1.390(5) . ?
C15_1 C16_1 1.354(5) . ?
C15_1 H15_1 0.9500 . ?
C16_1 C17_1 1.448(5) . ?
C17_1 C18_1 1.346(5) . ?
C17_1 C33_1 1.489(5) . ?
C18_1 C19_1 1.445(5) . ?
C18_1 C35_1 1.502(5) . ?
C19_1 C20_1 1.370(5) . ?
C20_1 H20_1 0.9500 . ?
C21_1 C22_1 1.509(7) . ?
C21_1 H21A_1 0.9900 . ?
C21_1 H21B_1 0.9900 . ?
C22_1 H22A_1 0.9800 . ?
C22_1 H22B_1 0.9800 . ?
C22_1 H22C_1 0.9800 . ?
C23_1 C24_1 1.505(8) . ?
C23_1 H23A_1 0.9900 . ?
C23_1 H23B_1 0.9900 . ?
C24_1 H24A_1 0.9800 . ?
C24_1 H24B_1 0.9800 . ?
C24_1 H24C_1 0.9800 . ?
C25_1 C26_1 1.521(7) . ?
C25_1 H25A_1 0.9900 . ?
C25_1 H25B_1 0.9900 . ?
C26_1 H26A_1 0.9800 . ?
C26_1 H26B_1 0.9800 . ?
C26_1 H26C_1 0.9800 . ?
C27_1 C28_1 1.517(6) . ?
C27_1 H27A_1 0.9900 . ?
C27_1 H27B_1 0.9900 . ?
C28_1 H28A_1 0.9800 . ?
C28_1 H28B_1 0.9800 . ?
C28_1 H28C_1 0.9800 . ?
C29_1 C30_1 1.521(8) . ?
C29_1 H29A_1 0.9900 . ?
C29_1 H29B_1 0.9900 . ?
C30_1 H30A_1 0.9800 . ?
C30_1 H30B_1 0.9800 . ?
C30_1 H30C_1 0.9800 . ?
C31_1 C32_1 1.495(7) . ?
C31_1 H31A_1 0.9900 . ?
C31_1 H31B_1 0.9900 . ?
C32_1 H32A_1 0.9800 . ?
C32_1 H32B_1 0.9800 . ?
C32_1 H32C_1 0.9800 . ?
C33_1 C34_1 1.504(6) . ?
C33_1 H33A_1 0.9900 . ?
C33_1 H33B_1 0.9900 . ?
C34_1 H34A_1 0.9800 . ?
C34_1 H34B_1 0.9800 . ?
C34_1 H34C_1 0.9800 . ?
C35_1 C36_1 1.528(6) . ?
C35_1 H35A_1 0.9900 . ?
C35_1 H35B_1 0.9900 . ?
C36_1 H36A_1 0.9800 . ?
C36_1 H36B_1 0.9800 . ?
C36_1 H36C_1 0.9800 . ?
O3_2 H3A_2 0.8438 . ?
O3_2 H3B_2 0.8520 . ?
Ni1_2 N1_2 1.937(8) . ?
Ni1_2 N4_2 1.938(8) . ?
Ni1_2 N3_2 1.958(7) . ?
O1_2 C3_2 1.257(9) . ?
O2_2 C5_2 1.377(10) . ?
O2_2 H2_2 0.8400 . ?
N1_2 C1_2 1.344(11) . ?
N1_2 C4_2 1.391(10) . ?
N3_2 C14_2 1.353(10) . ?
N3_2 C11_2 1.380(12) . ?
N4_2 C19_2 1.371(11) . ?
N4_2 C16_2 1.387(10) . ?
C1_2 C20_2 1.353(11) . ?
C1_2 C2_2 1.511(12) . ?
C2_2 C3_2 1.479(12) . ?
C2_2 C21_2 1.523(12) . ?
C2_2 C23_2 1.564(13) . ?
C3_2 C4_2 1.425(11) . ?
C4_2 C5_2 1.391(11) . ?
N2_2 C9_2 1.376(14) . ?
N2_2 C6_2 1.382(13) . ?
C6_2 C7_2 1.453(14) . ?
C7_2 C8_2 1.344(14) . ?
C7_2 C25_2 1.513(15) . ?
C8_2 C9_2 1.432(15) . ?
C8_2 C27_2 1.498(14) . ?
C9_2 C10_2 1.368(14) . ?
C10_2 C11_2 1.353(15) . ?
C10_2 H10_2 0.9500 . ?
C11_2 C10B_2 1.383(17) . ?
C11_2 C12_2 1.420(13) . ?
C12_2 C13_2 1.349(14) . ?
C12_2 C29_2 1.503(14) . ?
C13_2 C14_2 1.457(12) . ?
C13_2 C31_2 1.496(13) . ?
C14_2 C15_2 1.376(12) . ?
C15_2 C16_2 1.355(11) . ?
C15_2 H15_2 0.9500 . ?
C16_2 C17_2 1.437(12) . ?
C17_2 C18_2 1.351(11) . ?
C17_2 C33_2 1.492(11) . ?
C18_2 C19_2 1.437(11) . ?
C18_2 C35_2 1.502(15) . ?
C19_2 C20_2 1.378(10) . ?
C20_2 H20_2 0.9500 . ?
C21_2 C22_2 1.531(13) . ?
C21_2 H21A_2 0.9900 . ?
C21_2 H21B_2 0.9900 . ?
C22_2 H22A_2 0.9800 . ?
C22_2 H22B_2 0.9800 . ?
C22_2 H22C_2 0.9800 . ?
C23_2 C24_2 1.527(14) . ?
C23_2 H23A_2 0.9900 . ?
C23_2 H23B_2 0.9900 . ?
C24_2 H24A_2 0.9800 . ?
C24_2 H24B_2 0.9800 . ?
C24_2 H24C_2 0.9800 . ?
C25_2 C26_2 1.528(16) . ?
C25_2 H25A_2 0.9900 . ?
C25_2 H25B_2 0.9900 . ?
C26_2 H26A_2 0.9800 . ?
C26_2 H26B_2 0.9800 . ?
C26_2 H26C_2 0.9800 . ?
C27_2 C28_2 1.544(16) . ?
C27_2 H27A_2 0.9900 . ?
C27_2 H27B_2 0.9900 . ?
C28_2 H28A_2 0.9800 . ?
C28_2 H28B_2 0.9800 . ?
C28_2 H28C_2 0.9800 . ?
C29_2 C30_2 1.535(17) . ?
C29_2 H29A_2 0.9900 . ?
C29_2 H29B_2 0.9900 . ?
C30_2 H30A_2 0.9800 . ?
C30_2 H30B_2 0.9800 . ?
C30_2 H30C_2 0.9800 . ?
C31_2 C32_2 1.450(16) . ?
C31_2 H31A_2 0.9900 . ?
C31_2 H31B_2 0.9900 . ?
C32_2 H32A_2 0.9800 . ?
C32_2 H32B_2 0.9800 . ?
C32_2 H32C_2 0.9800 . ?
C33_2 C34_2 1.538(15) . ?
C33_2 H33A_2 0.9900 . ?
C33_2 H33B_2 0.9900 . ?
C34_2 H34A_2 0.9800 . ?
C34_2 H34B_2 0.9800 . ?
C34_2 H34C_2 0.9800 . ?
C35_2 C36_2 1.528(15) . ?
C35_2 H35A_2 0.9900 . ?
C35_2 H35B_2 0.9900 . ?
C36_2 H36A_2 0.9800 . ?
C36_2 H36B_2 0.9800 . ?
C36_2 H36C_2 0.9800 . ?
N2B_2 C6B_2 1.365(15) . ?
N2B_2 C9B_2 1.388(16) . ?
C6B_2 C7B_2 1.442(16) . ?
C7B_2 C8B_2 1.363(16) . ?
C7B_2 C25B_2 1.515(17) . ?
C8B_2 C9B_2 1.438(16) . ?
C8B_2 C27B_2 1.503(16) . ?
C9B_2 C10B_2 1.380(16) . ?
C10B_2 H10B_2 0.9500 . ?
C25B_2 C26B_2 1.511(18) . ?
C25B_2 H25C_2 0.9900 . ?
C25B_2 H25D_2 0.9900 . ?
C26B_2 H26D_2 0.9800 . ?
C26B_2 H26E_2 0.9800 . ?
C26B_2 H26F_2 0.9800 . ?
C27B_2 C28B_2 1.538(18) . ?
C27B_2 H27C_2 0.9900 . ?
C27B_2 H27D_2 0.9900 . ?
C28B_2 H28D_2 0.9800 . ?
C28B_2 H28E_2 0.9800 . ?
C28B_2 H28F_2 0.9800 . ?
